data_2232868
loop_
_publ_author_name
'Yang, Tao'
'Yang, Jianzhong'
'Li, Zicheng'
'Luo, Youfu'

_publ_section_title
;
 (1<i>R</i>*,5<i>S</i>*)-8-(2-Fluoro-4-nitrophenyl)-8-azabicyclo[3.2.1]octan-3-one
;
_journal_coeditor_code NC2245
_journal_issue 12
_journal_name_full 'Acta Crystallographica Section E'
_journal_page_first o3297
_journal_paper_doi 10.1107/S1600536811047350
_journal_volume 67
_journal_year 2011
_chemical_formula_iupac 'C13 H13 F N2 O3'
_chemical_formula_moiety 'C13 H13 F N2 O3'
_chemical_formula_sum 'C13 H13 F N2 O3'
_chemical_formula_weight 264.25
_chemical_name_systematic
;
(1<i>R</i>*,5<i>S</i>*)-8-(2-Fluoro-4-nitrophenyl)-8-azabicyclo[3.2.1]octan-3-
one
;
_space_group_IT_number 14
_symmetry_cell_setting monoclinic
_symmetry_space_group_name_Hall '-P 2ybc'
_symmetry_space_group_name_H-M 'P 1 21/c 1'
_atom_sites_solution_hydrogens geom
_atom_sites_solution_primary direct
_atom_sites_solution_secondary difmap
_audit_creation_method SHELXL-97
_cell_angle_alpha 90.00
_cell_angle_beta 97.391(4)
_cell_angle_gamma 90.00
_cell_formula_units_Z 4
_cell_length_a 7.2030(3)
_cell_length_b 11.3097(4)
_cell_length_c 14.8372(6)
_cell_measurement_reflns_used 1673
_cell_measurement_temperature 293(2)
_cell_measurement_theta_max 28.8465
_cell_measurement_theta_min 2.9995
_cell_volume 1198.65(8)
_computing_cell_refinement
;
CrysAlis PRO (Agilent, 2010)
;
_computing_data_collection
;
CrysAlis PRO (Agilent, 2010)
;
_computing_data_reduction
;
CrysAlis PRO (Agilent, 2010)
;
_computing_molecular_graphics
;
OLEX2 (Dolomanov <i>et al.</i>, 2009)
;
_computing_publication_material
;
OLEX2 (Dolomanov <i>et al.</i>, 2009)
;
_computing_structure_refinement 'SHELXL97 (Sheldrick, 2008)'
_computing_structure_solution 'SHELXS97 (Sheldrick, 2008)'
_diffrn_ambient_temperature 293.0
_diffrn_detector_area_resol_mean 16.0874
_diffrn_measured_fraction_theta_full 0.998
_diffrn_measured_fraction_theta_max 0.998
_diffrn_measurement_device_type 'Agilent Xcalibur Eos'
_diffrn_measurement_method '\w scans'
_diffrn_radiation_monochromator graphite
_diffrn_radiation_source 'fine-focus sealed tube'
_diffrn_radiation_type 'Mo K\a'
_diffrn_radiation_wavelength 0.7107
_diffrn_reflns_av_R_equivalents 0.0160
_diffrn_reflns_av_sigmaI/netI 0.0289
_diffrn_reflns_limit_h_max 8
_diffrn_reflns_limit_h_min -8
_diffrn_reflns_limit_k_max 13
_diffrn_reflns_limit_k_min -8
_diffrn_reflns_limit_l_max 14
_diffrn_reflns_limit_l_min -17
_diffrn_reflns_number 4706
_diffrn_reflns_theta_full 25.00
_diffrn_reflns_theta_max 25.00
_diffrn_reflns_theta_min 3.30
_exptl_absorpt_coefficient_mu 0.115
_exptl_absorpt_correction_T_max 1.0
_exptl_absorpt_correction_T_min 0.99717
_exptl_absorpt_correction_type multi-scan
_exptl_absorpt_process_details '(CrysAlis PRO; Agilent, 2010)'
_exptl_crystal_colour Yellow
_exptl_crystal_density_diffrn 1.464
_exptl_crystal_density_method 'not measured'
_exptl_crystal_description block
_exptl_crystal_F_000 552
_exptl_crystal_size_max 0.38
_exptl_crystal_size_mid 0.35
_exptl_crystal_size_min 0.30
_refine_diff_density_max 0.136
_refine_diff_density_min -0.116
_refine_ls_extinction_coef 0.0037(11)
_refine_ls_extinction_expression Fc^*^=kFc[1+0.001xFc^2^\l^3^/sin(2\q)]^-1/4^
_refine_ls_extinction_method 'SHELXL97 (Sheldrick, 2008)'
_refine_ls_goodness_of_fit_ref 1.022
_refine_ls_hydrogen_treatment constr
_refine_ls_matrix_type full
_refine_ls_number_parameters 183
_refine_ls_number_reflns 2109
_refine_ls_number_restraints 0
_refine_ls_restrained_S_all 1.022
_refine_ls_R_factor_all 0.0687
_refine_ls_R_factor_gt 0.0443
_refine_ls_shift/su_max 0.000
_refine_ls_shift/su_mean 0.000
_refine_ls_structure_factor_coef Fsqd
_refine_ls_weighting_details 'calc w=1/[\s^2^(Fo^2^)+(0.0452P)^2^+0.1579P] where P=(Fo^2^+2Fc^2^)/3'
_refine_ls_weighting_scheme calc
_refine_ls_wR_factor_gt 0.0985
_refine_ls_wR_factor_ref 0.1127
_reflns_number_gt 1482
_reflns_number_total 2109
_reflns_threshold_expression I>2sigma(I)
_cod_data_source_file nc2245.cif
_cod_data_source_block I
_cod_original_sg_symbol_H-M 'P 21/c'
_cod_database_code 2232868
_cod_database_fobs_code 2232868

loop_
_space_group_symop_id
_space_group_symop_operation_xyz
1 'x, y, z'
2 '-x, y+1/2, -z+1/2'
3 '-x, -y, -z'
4 'x, -y-1/2, z-1/2'

loop_
_atom_site_type_symbol
_atom_site_label
_atom_site_fract_x
_atom_site_fract_y
_atom_site_fract_z
_atom_site_U_iso_or_equiv
_atom_site_adp_type
_atom_site_calc_flag
_atom_site_refinement_flags
_atom_site_occupancy
_atom_site_symmetry_multiplicity
_atom_site_disorder_assembly
_atom_site_disorder_group
F F1 0.6635(2) 0.70834(11) 0.61012(10) 0.0924(6) Uani d P 0.910(3) 1 A 1
F F1' 0.716(2) 0.2944(9) 0.6621(9) 0.080(6) Uani d P 0.090(3) 1 A 2
O O1 1.1163(2) 0.57062(17) 0.92502(11) 0.0972(6) Uani d . 1 1 . .
O O2 0.7844(3) 0.54056(17) 0.32301(12) 0.0929(6) Uani d . 1 1 . .
O O3 0.8052(3) 0.35184(18) 0.34414(12) 0.1019(6) Uani d . 1 1 . .
N N1 0.6650(2) 0.51844(13) 0.73584(11) 0.0530(4) Uani d . 1 1 . .
N N2 0.7860(2) 0.4527(2) 0.37182(13) 0.0706(6) Uani d . 1 1 A .
C C1 0.7027(3) 0.59691(16) 0.58549(15) 0.0568(5) Uani d . 1 1 . .
H H1 0.6815 0.6733 0.6051 0.068 Uiso calc PR 0.090(3) 1 A 2
C C2 0.7289(3) 0.58145(18) 0.49751(15) 0.0592(6) Uani d . 1 1 A .
H H2 0.7253 0.6459 0.4584 0.071 Uiso calc R 1 1 . .
C C3 0.7608(3) 0.46959(18) 0.46658(14) 0.0534(5) Uani d . 1 1 . .
C C4 0.7681(3) 0.37456(18) 0.52508(14) 0.0583(6) Uani d . 1 1 A .
H H4 0.7901 0.2988 0.5044 0.070 Uiso calc R 1 1 . .
C C5 0.7427(3) 0.39274(16) 0.61379(14) 0.0537(5) Uani d . 1 1 . .
H H5 0.7504 0.3280 0.6528 0.064 Uiso calc PR 0.910(3) 1 A 1
C C6 0.7055(2) 0.50442(15) 0.64893(13) 0.0469(5) Uani d . 1 1 A .
C C7 0.6776(3) 0.63004(17) 0.78822(14) 0.0608(6) Uani d . 1 1 . .
H H7 0.6162 0.6951 0.7523 0.073 Uiso calc R 1 1 . .
C C8 0.8836(3) 0.65642(18) 0.81689(15) 0.0659(6) Uani d . 1 1 . .
H H8A 0.9432 0.6734 0.7633 0.079 Uiso calc R 1 1 . .
H H8B 0.8948 0.7262 0.8552 0.079 Uiso calc R 1 1 . .
C C9 0.9831(3) 0.5552(2) 0.86761(14) 0.0648(6) Uani d . 1 1 . .
C C10 0.9161(3) 0.43248(18) 0.84129(14) 0.0627(6) Uani d . 1 1 . .
H H10B 0.9423 0.3808 0.8936 0.075 Uiso calc R 1 1 . .
H H10A 0.9857 0.4031 0.7942 0.075 Uiso calc R 1 1 . .
C C11 0.7064(3) 0.42723(17) 0.80686(13) 0.0568(5) Uani d . 1 1 . .
H H11 0.6703 0.3485 0.7832 0.068 Uiso calc R 1 1 . .
C C12 0.5736(3) 0.5997(2) 0.86856(17) 0.0799(7) Uani d . 1 1 . .
H H12B 0.6325 0.6376 0.9236 0.096 Uiso calc R 1 1 . .
H H12A 0.4443 0.6254 0.8571 0.096 Uiso calc R 1 1 . .
C C13 0.5847(3) 0.4658(2) 0.87766(16) 0.0720(7) Uani d . 1 1 . .
H H13B 0.6410 0.4432 0.9381 0.086 Uiso calc R 1 1 . .
H H13A 0.4612 0.4306 0.8658 0.086 Uiso calc R 1 1 . .

loop_
_atom_site_aniso_label
_atom_site_aniso_U_11
_atom_site_aniso_U_22
_atom_site_aniso_U_33
_atom_site_aniso_U_12
_atom_site_aniso_U_13
_atom_site_aniso_U_23
F1 0.1396(15) 0.0391(8) 0.1023(11) 0.0162(8) 0.0297(10) 0.0065(7)
F1' 0.137(14) 0.028(7) 0.074(9) -0.001(7) 0.017(8) 0.013(6)
O1 0.0642(11) 0.1378(16) 0.0858(12) -0.0305(10) -0.0049(9) -0.0118(11)
O2 0.0934(14) 0.1075(14) 0.0781(11) -0.0261(11) 0.0124(9) 0.0127(10)
O3 0.1195(17) 0.0967(14) 0.0929(13) -0.0086(12) 0.0269(11) -0.0254(11)
N1 0.0507(10) 0.0397(9) 0.0676(11) -0.0017(7) 0.0040(8) -0.0014(8)
N2 0.0501(11) 0.0876(16) 0.0732(14) -0.0159(11) 0.0048(9) -0.0051(12)
C1 0.0535(13) 0.0351(11) 0.0812(15) 0.0038(9) 0.0066(11) 0.0018(10)
C2 0.0477(12) 0.0523(13) 0.0765(15) -0.0031(10) 0.0037(10) 0.0138(11)
C3 0.0349(11) 0.0593(13) 0.0644(13) -0.0056(9) 0.0004(9) -0.0025(10)
C4 0.0481(12) 0.0488(12) 0.0749(15) 0.0017(9) -0.0036(10) -0.0074(11)
C5 0.0478(12) 0.0424(11) 0.0676(13) 0.0024(9) -0.0050(10) 0.0017(10)
C6 0.0330(10) 0.0399(11) 0.0657(13) 0.0002(8) -0.0019(9) -0.0013(9)
C7 0.0551(13) 0.0461(12) 0.0833(15) 0.0002(10) 0.0166(11) -0.0080(10)
C8 0.0647(15) 0.0551(13) 0.0810(15) -0.0168(11) 0.0210(11) -0.0181(11)
C9 0.0432(12) 0.0883(17) 0.0649(14) -0.0143(12) 0.0142(10) -0.0139(12)
C10 0.0553(13) 0.0660(14) 0.0661(13) 0.0060(11) 0.0048(10) 0.0038(10)
C11 0.0557(13) 0.0466(11) 0.0664(13) -0.0072(10) 0.0019(10) 0.0023(10)
C12 0.0624(15) 0.0776(17) 0.1054(19) -0.0054(13) 0.0326(13) -0.0145(14)
C13 0.0540(14) 0.0802(17) 0.0827(16) -0.0116(12) 0.0121(11) 0.0040(13)

loop_
_atom_type_symbol
_atom_type_description
_atom_type_scat_dispersion_real
_atom_type_scat_dispersion_imag
_atom_type_scat_source
C C 0.0033 0.0016 'International Tables Vol C Tables 4.2.6.8 and 6.1.1.4'
H H 0.0000 0.0000 'International Tables Vol C Tables 4.2.6.8 and 6.1.1.4'
F F 0.0171 0.0103 'International Tables Vol C Tables 4.2.6.8 and 6.1.1.4'
N N 0.0061 0.0033 'International Tables Vol C Tables 4.2.6.8 and 6.1.1.4'
O O 0.0106 0.0060 'International Tables Vol C Tables 4.2.6.8 and 6.1.1.4'

loop_
_geom_angle_atom_site_label_1
_geom_angle_atom_site_label_2
_geom_angle_atom_site_label_3
_geom_angle
F1 C1 C2 116.15(18)
F1 C1 C6 119.9(2)
F1' C5 C4 115.6(6)
F1' C5 H5 12.4
F1' C5 C6 119.7(6)
O1 C9 C8 121.8(2)
O1 C9 C10 120.9(2)
O2 N2 C3 118.1(2)
O3 N2 O2 123.2(2)
O3 N2 C3 118.7(2)
N1 C6 C1 123.97(17)
N1 C6 C5 121.87(17)
N1 C7 H7 111.2
N1 C7 C8 107.84(16)
N1 C7 C12 102.44(17)
N1 C11 C10 108.09(16)
N1 C11 H11 111.1
N1 C11 C13 102.23(16)
C1 C2 H2 120.3
C1 C2 C3 119.37(19)
C2 C1 H1 118.1
C2 C1 C6 123.89(18)
C2 C3 N2 119.4(2)
C2 C3 C4 120.1(2)
C3 C2 H2 120.3
C3 C4 H4 120.3
C4 C3 N2 120.5(2)
C4 C5 H5 118.4
C4 C5 C6 123.22(19)
C5 C4 C3 119.33(19)
C5 C4 H4 120.3
C5 C6 C1 114.05(19)
C6 N1 C7 126.04(16)
C6 N1 C11 122.93(16)
C6 C1 H1 118.1
C6 C5 H5 118.4
C7 C8 H8A 109.2
C7 C8 H8B 109.2
C7 C12 H12B 110.6
C7 C12 H12A 110.6
C8 C7 H7 111.2
C8 C7 C12 112.66(19)
C8 C9 C10 117.21(18)
H8A C8 H8B 107.9
C9 C8 C7 112.12(18)
C9 C8 H8A 109.2
C9 C8 H8B 109.2
C9 C10 H10B 109.0
C9 C10 H10A 109.0
C9 C10 C11 113.06(17)
C10 C11 H11 111.1
H10B C10 H10A 107.8
C11 N1 C7 103.18(15)
C11 C10 H10B 109.0
C11 C10 H10A 109.0
C11 C13 C12 104.67(18)
C11 C13 H13B 110.8
C11 C13 H13A 110.8
C12 C7 H7 111.2
C12 C13 H13B 110.8
C12 C13 H13A 110.8
H12B C12 H12A 108.8
C13 C11 C10 113.00(17)
C13 C11 H11 111.1
C13 C12 C7 105.51(18)
C13 C12 H12B 110.6
C13 C12 H12A 110.6
H13B C13 H13A 108.9

loop_
_geom_bond_atom_site_label_1
_geom_bond_atom_site_label_2
_geom_bond_distance
F1 C1 1.352(2)
F1' C5 1.350(11)
O1 C9 1.211(2)
O2 N2 1.229(2)
O3 N2 1.226(2)
N1 C6 1.368(2)
N1 C7 1.479(2)
N1 C11 1.477(2)
N2 C3 1.453(3)
C1 H1 0.9300
C1 C2 1.354(3)
C1 C6 1.405(3)
C2 H2 0.9300
C2 C3 1.375(3)
C3 C4 1.378(3)
C4 H4 0.9300
C4 C5 1.368(3)
C5 H5 0.9300
C5 C6 1.405(3)
C7 H7 0.9800
C7 C8 1.519(3)
C7 C12 1.526(3)
C8 H8A 0.9700
C8 H8B 0.9700
C8 C9 1.501(3)
C9 C10 1.504(3)
C10 H10B 0.9700
C10 H10A 0.9700
C10 C11 1.532(3)
C11 H11 0.9800
C11 C13 1.516(3)
C12 H12B 0.9700
C12 H12A 0.9700
C12 C13 1.522(3)
C13 H13B 0.9700
C13 H13A 0.9700

loop_
_geom_torsion_atom_site_label_1
_geom_torsion_atom_site_label_2
_geom_torsion_atom_site_label_3
_geom_torsion_atom_site_label_4
_geom_torsion
F1 C1 C2 C3 -177.08(17)
F1 C1 C6 N1 2.1(3)
F1 C1 C6 C5 178.26(17)
F1' C5 C6 N1 8.4(8)
F1' C5 C6 C1 -167.9(8)
O1 C9 C10 C11 152.0(2)
O2 N2 C3 C2 2.6(3)
O2 N2 C3 C4 -177.66(18)
O3 N2 C3 C2 -176.46(19)
O3 N2 C3 C4 3.3(3)
N1 C7 C8 C9 -54.7(2)
N1 C7 C12 C13 23.7(2)
N1 C11 C13 C12 -30.4(2)
N2 C3 C4 C5 -179.57(16)
C1 C2 C3 N2 179.04(17)
C1 C2 C3 C4 -0.7(3)
C2 C1 C6 N1 -174.79(18)
C2 C1 C6 C5 1.4(3)
C2 C3 C4 C5 0.2(3)
C3 C4 C5 F1' 167.7(8)
C3 C4 C5 C6 1.2(3)
C4 C5 C6 N1 174.33(17)
C4 C5 C6 C1 -2.0(3)
C6 N1 C7 C8 -74.0(2)
C6 N1 C7 C12 167.00(18)
C6 N1 C11 C10 77.6(2)
C6 N1 C11 C13 -162.92(17)
C6 C1 C2 C3 -0.1(3)
C7 N1 C6 C1 -23.0(3)
C7 N1 C6 C5 161.09(17)
C7 N1 C11 C10 -73.0(2)
C7 N1 C11 C13 46.42(19)
C7 C8 C9 O1 -150.3(2)
C7 C8 C9 C10 32.5(3)
C7 C12 C13 C11 4.1(2)
C8 C7 C12 C13 -91.9(2)
C8 C9 C10 C11 -30.7(3)
C9 C10 C11 N1 50.9(2)
C9 C10 C11 C13 -61.5(2)
C10 C11 C13 C12 85.5(2)
C11 N1 C6 C1 -166.83(16)
C11 N1 C6 C5 17.3(3)
C11 N1 C7 C8 75.5(2)
C11 N1 C7 C12 -43.6(2)
C12 C7 C8 C9 57.6(2)
